data_7154972
loop_
_publ_author_name
'Subba Reddy, B. V.'
'Hanuman Reddy, V.'
'Medaboina, Durgaprasad'
'Sridhar, B.'
'Rami Reddy, Y. V.'

_publ_section_title
;
 A tandem Prins spirocyclization for the stereoselective synthesis of
 tetrahydrospiro[chroman-2,4'-pyran] derivatives.
;
_journal_issue 12
_journal_name_full 'Organic &amp; biomolecular chemistry'
_journal_page_first 3234
_journal_page_last 3237
_journal_paper_doi 10.1039/c5ob02639c
_journal_volume 14
_journal_year 2016
_chemical_formula_moiety 'C23 H22 O2'
_chemical_formula_sum 'C23 H22 O2'
_chemical_formula_weight 330.40
_space_group_crystal_system monoclinic
_space_group_IT_number 15
_space_group_name_Hall '-C 2yc'
_space_group_name_H-M_alt 'C 1 2/c 1'
_symmetry_space_group_name_Hall '-C 2yc'
_symmetry_space_group_name_H-M 'C 1 2/c 1'
_atom_sites_solution_hydrogens geom
_audit_creation_method SHELXL-2014/7
_audit_update_record
;
2015-12-03 deposited with the CCDC.
2016-02-10 downloaded from the CCDC.
;
_cell_angle_alpha 90
_cell_angle_beta 122.609(1)
_cell_angle_gamma 90
_cell_formula_units_Z 8
_cell_length_a 28.1542(16)
_cell_length_b 8.5012(5)
_cell_length_c 17.4613(10)
_cell_measurement_reflns_used 7804
_cell_measurement_temperature 294(2)
_cell_measurement_theta_max 28.07
_cell_measurement_theta_min 2.34
_cell_volume 3520.5(4)
_computing_cell_refinement 'SAINT (Bruker, 2001)'
_computing_data_collection 'SMART (Bruker, 2001)'
_computing_data_reduction 'SAINT (Bruker, 2001)'
_computing_molecular_graphics 'SHELXL2014 (Sheldrick, 2015)'
_computing_publication_material 'SHELXL2014 (Sheldrick, 2015)'
_computing_structure_refinement 'SHELXL-2014/7 (Sheldrick, 2015)'
_computing_structure_solution 'SHELXL-2014/7 (Sheldrick, 2015)'
_diffrn_ambient_temperature 294(2)
_diffrn_measured_fraction_theta_full 1.000
_diffrn_measured_fraction_theta_max 0.978
_diffrn_measurement_device_type 'Bruker SMART APEX CCD area-detector'
_diffrn_measurement_method \w
_diffrn_radiation_type MoK\a
_diffrn_radiation_wavelength 0.71073
_diffrn_reflns_av_R_equivalents 0.0232
_diffrn_reflns_av_unetI/netI 0.0177
_diffrn_reflns_Laue_measured_fraction_full 1.000
_diffrn_reflns_Laue_measured_fraction_max 0.978
_diffrn_reflns_limit_h_max 37
_diffrn_reflns_limit_h_min -36
_diffrn_reflns_limit_k_max 11
_diffrn_reflns_limit_k_min -11
_diffrn_reflns_limit_l_max 23
_diffrn_reflns_limit_l_min -23
_diffrn_reflns_number 19985
_diffrn_reflns_point_group_measured_fraction_full 1.000
_diffrn_reflns_point_group_measured_fraction_max 0.978
_diffrn_reflns_theta_full 25.242
_diffrn_reflns_theta_max 28.268
_diffrn_reflns_theta_min 1.717
_exptl_absorpt_coefficient_mu 0.078
_exptl_absorpt_correction_T_max 0.98
_exptl_absorpt_correction_T_min 0.92
_exptl_absorpt_correction_type multi-scan
_exptl_absorpt_process_details 'SADABS; Bruker,2001'
_exptl_crystal_colour colorless
_exptl_crystal_density_diffrn 1.247
_exptl_crystal_description block
_exptl_crystal_F_000 1408
_exptl_crystal_size_max 0.180
_exptl_crystal_size_mid 0.090
_exptl_crystal_size_min 0.060
_refine_diff_density_max 0.163
_refine_diff_density_min -0.220
_refine_diff_density_rms 0.043
_refine_ls_extinction_method none
_refine_ls_goodness_of_fit_ref 1.040
_refine_ls_hydrogen_treatment constr
_refine_ls_matrix_type full
_refine_ls_number_parameters 226
_refine_ls_number_reflns 4266
_refine_ls_number_restraints 0
_refine_ls_restrained_S_all 1.040
_refine_ls_R_factor_all 0.0577
_refine_ls_R_factor_gt 0.0471
_refine_ls_shift/su_max 0.001
_refine_ls_shift/su_mean 0.000
_refine_ls_structure_factor_coef Fsqd
_refine_ls_weighting_details 'w=1/[\s^2^(Fo^2^)+(0.0688P)^2^+0.8190P] where P=(Fo^2^+2Fc^2^)/3'
_refine_ls_weighting_scheme calc
_refine_ls_wR_factor_gt 0.1251
_refine_ls_wR_factor_ref 0.1348
_reflns_Friedel_coverage 0.000
_reflns_number_gt 3396
_reflns_number_total 4266
_reflns_threshold_expression 'I > 2\s(I)'
_cod_data_source_file c5ob02639c2.cif
_cod_data_source_block BB25m
_cod_depositor_comments 'Adding full bibliography for 7154972.cif.'
_cod_database_code 7154972
_shelx_shelxl_version_number 2014/7
_shelx_space_group_comment
;
The symmetry employed for this shelxl refinement is uniquely defined
by the following loop, which should always be used as a source of
symmetry information in preference to the above space-group names.
They are only intended as comments.
;
_shelx_estimated_absorpt_t_min 0.986
_shelx_estimated_absorpt_t_max 0.995

loop_
_space_group_symop_operation_xyz
'x, y, z'
'-x, y, -z+1/2'
'x+1/2, y+1/2, z'
'-x+1/2, y+1/2, -z+1/2'
'-x, -y, -z'
'x, -y, z-1/2'
'-x+1/2, -y+1/2, -z'
'x+1/2, -y+1/2, z-1/2'

loop_
_atom_site_label
_atom_site_type_symbol
_atom_site_fract_x
_atom_site_fract_y
_atom_site_fract_z
_atom_site_U_iso_or_equiv
_atom_site_adp_type
_atom_site_occupancy
_atom_site_site_symmetry_order
_atom_site_calc_flag
_atom_site_refinement_flags_posn
_atom_site_refinement_flags_adp
C1 C 0.21780(4) 0.39707(14) 1.08269(8) 0.0512(3) Uani 1 1 d . .
C2 C 0.20127(5) 0.52673(15) 1.02527(9) 0.0561(3) Uani 1 1 d . .
C3 C 0.22375(6) 0.67261(17) 1.06490(12) 0.0720(4) Uani 1 1 d . .
H3 H 0.2133 0.7609 1.0278 0.086 Uiso 1 1 calc R U
C4 C 0.26083(7) 0.6902(2) 1.15685(14) 0.0855(5) Uani 1 1 d . .
H4 H 0.2748 0.7891 1.1815 0.103 Uiso 1 1 calc R U
C5 C 0.27692(7) 0.5608(2) 1.21165(12) 0.0833(5) Uani 1 1 d . .
H5 H 0.3022 0.5719 1.2740 0.100 Uiso 1 1 calc R U
C6 C 0.25611(5) 0.41394(19) 1.17561(9) 0.0661(4) Uani 1 1 d . .
H6 H 0.2677 0.3263 1.2134 0.079 Uiso 1 1 calc R U
C7 C 0.14983(4) 0.22966(15) 0.96111(8) 0.0516(3) Uani 1 1 d . .
C8 C 0.15668(5) 0.33624(18) 0.89742(9) 0.0636(3) Uani 1 1 d . .
H8A H 0.1902 0.3053 0.8983 0.076 Uiso 1 1 calc R U
H8B H 0.1244 0.3233 0.8358 0.076 Uiso 1 1 calc R U
C9 C 0.16166(5) 0.50744(17) 0.92465(10) 0.0679(4) Uani 1 1 d . .
H9A H 0.1753 0.5683 0.8933 0.081 Uiso 1 1 calc R U
H9B H 0.1248 0.5474 0.9066 0.081 Uiso 1 1 calc R U
C10 C 0.14872(6) 0.05627(17) 0.93959(11) 0.0690(4) Uani 1 1 d . .
H10A H 0.1785 0.0343 0.9289 0.083 Uiso 1 1 calc R U
H10B H 0.1559 -0.0057 0.9915 0.083 Uiso 1 1 calc R U
C11 C 0.09252(6) 0.0082(2) 0.85676(12) 0.0825(5) Uani 1 1 d . .
H11A H 0.0873 0.0612 0.8035 0.099 Uiso 1 1 calc R U
H11B H 0.0926 -0.1042 0.8473 0.099 Uiso 1 1 calc R U
C12 C 0.04367(5) 0.21099(15) 0.87770(8) 0.0540(3) Uani 1 1 d . .
H12 H 0.0401 0.2656 0.8254 0.065 Uiso 1 1 calc R U
C13 C 0.09777(4) 0.26599(14) 0.96424(7) 0.0463(3) Uani 1 1 d . .
H13A H 0.0957 0.3784 0.9714 0.056 Uiso 1 1 calc R U
H13B H 0.1012 0.2141 1.0165 0.056 Uiso 1 1 calc R U
C14 C -0.00826(5) 0.24420(15) 0.88047(8) 0.0544(3) Uani 1 1 d . .
C15 C -0.03260(6) 0.12688(18) 0.90104(11) 0.0735(4) Uani 1 1 d . .
H15 H -0.0170 0.0265 0.9134 0.088 Uiso 1 1 calc R U
C16 C -0.08093(7) 0.1552(2) 0.90380(13) 0.0872(5) Uani 1 1 d . .
H16 H -0.0963 0.0741 0.9194 0.105 Uiso 1 1 calc R U
C17 C -0.10525(6) 0.2989(2) 0.88397(11) 0.0770(4) Uani 1 1 d . .
H17 H -0.1377 0.3150 0.8846 0.092 Uiso 1 1 calc R U
C18 C -0.08196(5) 0.42454(17) 0.86232(8) 0.0585(3) Uani 1 1 d . .
C19 C -0.10668(6) 0.5759(2) 0.84049(10) 0.0702(4) Uani 1 1 d . .
H19 H -0.1399 0.5926 0.8388 0.084 Uiso 1 1 calc R U
C20 C -0.08322(6) 0.6967(2) 0.82208(11) 0.0775(4) Uani 1 1 d . .
H20 H -0.1001 0.7955 0.8085 0.093 Uiso 1 1 calc R U
C21 C -0.03364(6) 0.67331(19) 0.82349(11) 0.0726(4) Uani 1 1 d . .
H21 H -0.0172 0.7571 0.8117 0.087 Uiso 1 1 calc R U
C22 C -0.00925(5) 0.52844(16) 0.84199(9) 0.0586(3) Uani 1 1 d . .
H22 H 0.0234 0.5149 0.8416 0.070 Uiso 1 1 calc R U
C23 C -0.03206(4) 0.39803(15) 0.86171(7) 0.0507(3) Uani 1 1 d . .
O1 O 0.19938(3) 0.24714(10) 1.05261(5) 0.0561(2) Uani 1 1 d . .
O2 O 0.04690(4) 0.04633(12) 0.86689(8) 0.0758(3) Uani 1 1 d . .

loop_
_atom_site_aniso_label
_atom_site_aniso_U_11
_atom_site_aniso_U_22
_atom_site_aniso_U_33
_atom_site_aniso_U_23
_atom_site_aniso_U_13
_atom_site_aniso_U_12
C1 0.0358(5) 0.0631(7) 0.0598(7) 0.0057(5) 0.0291(5) 0.0040(5)
C2 0.0407(5) 0.0644(7) 0.0738(8) 0.0126(6) 0.0378(6) 0.0078(5)
C3 0.0662(8) 0.0639(8) 0.1127(12) 0.0072(8) 0.0658(9) 0.0037(7)
C4 0.0822(11) 0.0865(11) 0.1133(14) -0.0264(10) 0.0696(11) -0.0228(9)
C5 0.0657(9) 0.1151(14) 0.0755(10) -0.0223(10) 0.0423(8) -0.0244(9)
C6 0.0465(6) 0.0920(10) 0.0601(7) 0.0049(7) 0.0290(6) -0.0017(6)
C7 0.0393(5) 0.0628(7) 0.0495(6) 0.0040(5) 0.0218(5) 0.0075(5)
C8 0.0472(6) 0.0932(10) 0.0554(7) 0.0124(6) 0.0309(5) 0.0103(6)
C9 0.0483(6) 0.0815(9) 0.0740(8) 0.0315(7) 0.0330(6) 0.0096(6)
C10 0.0582(7) 0.0678(8) 0.0832(9) -0.0048(7) 0.0394(7) 0.0132(6)
C11 0.0711(9) 0.0801(10) 0.0931(11) -0.0300(8) 0.0420(9) 0.0054(7)
C12 0.0437(6) 0.0622(7) 0.0537(6) -0.0073(5) 0.0246(5) 0.0003(5)
C13 0.0410(5) 0.0514(6) 0.0465(6) 0.0007(4) 0.0236(5) 0.0021(4)
C14 0.0391(5) 0.0696(8) 0.0512(6) -0.0072(5) 0.0221(5) -0.0064(5)
C15 0.0584(8) 0.0722(9) 0.0879(10) -0.0019(7) 0.0380(7) -0.0097(6)
C16 0.0691(9) 0.0969(12) 0.1079(13) 0.0016(10) 0.0558(10) -0.0228(9)
C17 0.0523(7) 0.1062(12) 0.0854(10) -0.0062(9) 0.0457(7) -0.0112(8)
C18 0.0413(6) 0.0861(9) 0.0506(6) -0.0108(6) 0.0266(5) -0.0041(6)
C19 0.0495(7) 0.0986(11) 0.0687(8) -0.0116(7) 0.0359(6) 0.0108(7)
C20 0.0665(9) 0.0805(10) 0.0893(11) 0.0017(8) 0.0445(8) 0.0172(7)
C21 0.0630(8) 0.0755(9) 0.0848(10) 0.0105(7) 0.0433(8) 0.0082(7)
C22 0.0442(6) 0.0754(8) 0.0601(7) 0.0049(6) 0.0307(5) 0.0051(5)
C23 0.0374(5) 0.0706(7) 0.0435(5) -0.0067(5) 0.0213(4) -0.0014(5)
O1 0.0410(4) 0.0614(5) 0.0551(5) 0.0126(4) 0.0187(4) 0.0070(3)
O2 0.0582(5) 0.0689(6) 0.0932(7) -0.0280(5) 0.0363(5) -0.0068(4)

loop_
_atom_type_symbol
_atom_type_description
_atom_type_scat_dispersion_real
_atom_type_scat_dispersion_imag
_atom_type_scat_source
C C 0.0033 0.0016 'International Tables Vol C Tables 4.2.6.8 and 6.1.1.4'
H H 0.0000 0.0000 'International Tables Vol C Tables 4.2.6.8 and 6.1.1.4'
O O 0.0106 0.0060 'International Tables Vol C Tables 4.2.6.8 and 6.1.1.4'

loop_
_geom_angle_atom_site_label_1
_geom_angle_atom_site_label_2
_geom_angle_atom_site_label_3
_geom_angle
O1 C1 C6 116.05(11)
O1 C1 C2 123.41(11)
C6 C1 C2 120.51(13)
C1 C2 C3 117.45(13)
C1 C2 C9 120.47(12)
C3 C2 C9 122.08(12)
C4 C3 C2 122.20(15)
C4 C3 H3 118.9
C2 C3 H3 118.9
C5 C4 C3 119.23(16)
C5 C4 H4 120.4
C3 C4 H4 120.4
C4 C5 C6 120.71(16)
C4 C5 H5 119.6
C6 C5 H5 119.6
C5 C6 C1 119.87(14)
C5 C6 H6 120.1
C1 C6 H6 120.1
O1 C7 C10 104.52(10)
O1 C7 C8 108.46(10)
C10 C7 C8 112.97(11)
O1 C7 C13 108.10(9)
C10 C7 C13 108.26(10)
C8 C7 C13 114.01(10)
C9 C8 C7 111.63(11)
C9 C8 H8A 109.3
C7 C8 H8A 109.3
C9 C8 H8B 109.3
C7 C8 H8B 109.3
H8A C8 H8B 108.0
C2 C9 C8 110.97(10)
C2 C9 H9A 109.4
C8 C9 H9A 109.4
C2 C9 H9B 109.4
C8 C9 H9B 109.4
H9A C9 H9B 108.0
C11 C10 C7 111.72(11)
C11 C10 H10A 109.3
C7 C10 H10A 109.3
C11 C10 H10B 109.3
C7 C10 H10B 109.3
H10A C10 H10B 107.9
O2 C11 C10 111.56(12)
O2 C11 H11A 109.3
C10 C11 H11A 109.3
O2 C11 H11B 109.3
C10 C11 H11B 109.3
H11A C11 H11B 108.0
O2 C12 C14 108.62(10)
O2 C12 C13 109.34(10)
C14 C12 C13 112.07(9)
O2 C12 H12 108.9
C14 C12 H12 108.9
C13 C12 H12 108.9
C7 C13 C12 111.50(9)
C7 C13 H13A 109.3
C12 C13 H13A 109.3
C7 C13 H13B 109.3
C12 C13 H13B 109.3
H13A C13 H13B 108.0
C15 C14 C23 119.40(12)
C15 C14 C12 120.18(12)
C23 C14 C12 120.41(11)
C14 C15 C16 121.07(15)
C14 C15 H15 119.5
C16 C15 H15 119.5
C17 C16 C15 120.77(15)
C17 C16 H16 119.6
C15 C16 H16 119.6
C16 C17 C18 120.65(13)
C16 C17 H17 119.7
C18 C17 H17 119.7
C17 C18 C19 122.01(12)
C17 C18 C23 118.99(13)
C19 C18 C23 119.00(12)
C20 C19 C18 121.58(12)
C20 C19 H19 119.2
C18 C19 H19 119.2
C19 C20 C21 119.97(14)
C19 C20 H20 120.0
C21 C20 H20 120.0
C22 C21 C20 120.29(14)
C22 C21 H21 119.9
C20 C21 H21 119.9
C21 C22 C23 122.00(12)
C21 C22 H22 119.0
C23 C22 H22 119.0
C22 C23 C14 123.82(10)
C22 C23 C18 117.11(11)
C14 C23 C18 119.07(11)
C1 O1 C7 117.18(9)
C12 O2 C11 111.52(11)

loop_
_geom_bond_atom_site_label_1
_geom_bond_atom_site_label_2
_geom_bond_distance
C1 O1 1.3696(15)
C1 C6 1.3893(18)
C1 C2 1.3907(17)
C2 C3 1.395(2)
C2 C9 1.498(2)
C3 C4 1.372(2)
C3 H3 0.9300
C4 C5 1.365(3)
C4 H4 0.9300
C5 C6 1.379(2)
C5 H5 0.9300
C6 H6 0.9300
C7 O1 1.4556(13)
C7 C10 1.5173(19)
C7 C8 1.5252(17)
C7 C13 1.5273(14)
C8 C9 1.514(2)
C8 H8A 0.9700
C8 H8B 0.9700
C9 H9A 0.9700
C9 H9B 0.9700
C10 C11 1.515(2)
C10 H10A 0.9700
C10 H10B 0.9700
C11 O2 1.4254(17)
C11 H11A 0.9700
C11 H11B 0.9700
C12 O2 1.4219(15)
C12 C14 1.5151(16)
C12 C13 1.5301(15)
C12 H12 0.9800
C13 H13A 0.9700
C13 H13B 0.9700
C14 C15 1.3634(19)
C14 C23 1.4248(18)
C15 C16 1.408(2)
C15 H15 0.9300
C16 C17 1.351(2)
C16 H16 0.9300
C17 C18 1.407(2)
C17 H17 0.9300
C18 C19 1.414(2)
C18 C23 1.4285(15)
C19 C20 1.350(2)
C19 H19 0.9300
C20 C21 1.3970(19)
C20 H20 0.9300
C21 C22 1.3615(19)
C21 H21 0.9300
C22 C23 1.4137(17)
C22 H22 0.9300

loop_
_geom_torsion_atom_site_label_1
_geom_torsion_atom_site_label_2
_geom_torsion_atom_site_label_3
_geom_torsion_atom_site_label_4
_geom_torsion
O1 C1 C2 C3 -179.31(10)
C6 C1 C2 C3 -1.18(16)
O1 C1 C2 C9 -0.48(16)
C6 C1 C2 C9 177.66(11)
C1 C2 C3 C4 0.02(18)
C9 C2 C3 C4 -178.80(12)
C2 C3 C4 C5 0.8(2)
C3 C4 C5 C6 -0.4(2)
C4 C5 C6 C1 -0.8(2)
O1 C1 C6 C5 179.85(11)
C2 C1 C6 C5 1.58(18)
O1 C7 C8 C9 -60.70(12)
C10 C7 C8 C9 -176.08(10)
C13 C7 C8 C9 59.78(13)
C1 C2 C9 C8 -14.68(15)
C3 C2 C9 C8 164.10(11)
C7 C8 C9 C2 44.86(13)
O1 C7 C10 C11 166.00(12)
C8 C7 C10 C11 -76.29(15)
C13 C7 C10 C11 50.95(15)
C7 C10 C11 O2 -55.59(19)
O1 C7 C13 C12 -165.58(9)
C10 C7 C13 C12 -52.90(13)
C8 C7 C13 C12 73.74(14)
O2 C12 C13 C7 58.68(13)
C14 C12 C13 C7 179.18(10)
O2 C12 C14 C15 20.22(16)
C13 C12 C14 C15 -100.69(14)
O2 C12 C14 C23 -159.84(11)
C13 C12 C14 C23 79.25(14)
C23 C14 C15 C16 0.2(2)
C12 C14 C15 C16 -179.88(13)
C14 C15 C16 C17 1.6(3)
C15 C16 C17 C18 -1.6(3)
C16 C17 C18 C19 179.43(15)
C16 C17 C18 C23 -0.1(2)
C17 C18 C19 C20 178.27(14)
C23 C18 C19 C20 -2.2(2)
C18 C19 C20 C21 0.6(2)
C19 C20 C21 C22 1.0(2)
C20 C21 C22 C23 -1.0(2)
C21 C22 C23 C14 179.30(13)
C21 C22 C23 C18 -0.55(19)
C15 C14 C23 C22 178.33(12)
C12 C14 C23 C22 -1.61(17)
C15 C14 C23 C18 -1.82(17)
C12 C14 C23 C18 178.23(10)
C17 C18 C23 C22 -178.35(12)
C19 C18 C23 C22 2.11(16)
C17 C18 C23 C14 1.79(17)
C19 C18 C23 C14 -177.75(11)
C6 C1 O1 C7 165.41(10)
C2 C1 O1 C7 -16.38(15)
C10 C7 O1 C1 166.55(10)
C8 C7 O1 C1 45.79(13)
C13 C7 O1 C1 -78.29(12)
C14 C12 O2 C11 175.51(11)
C13 C12 O2 C11 -61.91(14)
C10 C11 O2 C12 61.06(18)
